data_7044523
loop_
_publ_author_name
'Sung, Simon'
'Young, Rowan Drury'

_publ_section_title
;
 Facile generation of iridium PCcarbeneP pincer complexes via water
 elimination from an alcohol proligand
;
_journal_name_full 'Dalton Trans.'
_journal_paper_doi 10.1039/C7DT03690F
_journal_year 2017
_chemical_formula_moiety 'C80 H59 B1 F24 Ir1 P2'
_chemical_formula_sum 'C80 H59 B F24 Ir P2'
_chemical_formula_weight 1741.28
_space_group_IT_number 2
_symmetry_cell_setting triclinic
_symmetry_space_group_name_Hall '-P 1'
_symmetry_space_group_name_H-M 'P -1'
_atom_sites_solution_hydrogens difmap
_atom_sites_solution_primary direct
_audit_creation_date 2017-10-19
_audit_creation_method CRYSTALS_ver_14.61
_audit_update_record
;
2017-10-20 deposited with the CCDC.
2017-10-24 downloaded from the CCDC.
;
_cell_angle_alpha 61.9894(14)
_cell_angle_beta 78.9200(14)
_cell_angle_gamma 87.8968(17)
_cell_formula_units_Z 2
_cell_length_a 12.8273(6)
_cell_length_b 17.8318(8)
_cell_length_c 18.1429(7)
_cell_measurement_reflns_used 14694
_cell_measurement_temperature 100(1)
_cell_measurement_theta_max 26.421
_cell_measurement_theta_min 2.225
_cell_volume 3588.6(3)
_computing_cell_refinement 'USER DEFINED CELL REFINEMENT'
_computing_data_collection 'USER DEFINED DATA COLLECTION'
_computing_data_reduction 'USER DEFINED DATA REDUCTION'
_computing_molecular_graphics 'CAMERON (Watkin et al., 1996)'
_computing_publication_material 'CRYSTALS (Betteridge et al., 2003)'
_computing_structure_refinement 'CRYSTALS (Betteridge et al., 2003)'
_computing_structure_solution 'SIR92 (Altomare et al., 1994)'
_diffrn_ambient_temperature 100(1)
_diffrn_measured_fraction_theta_full 0.997
_diffrn_measured_fraction_theta_max 0.997
_diffrn_measurement_device Serial
_diffrn_measurement_device_type Unknown
_diffrn_measurement_method \w/2\q
_diffrn_radiation_monochromator graphite
_diffrn_radiation_type 'Mo K\a'
_diffrn_radiation_wavelength 0.71073
_diffrn_reflns_av_R_equivalents 0.058
_diffrn_reflns_limit_h_max 16
_diffrn_reflns_limit_h_min -16
_diffrn_reflns_limit_k_max 22
_diffrn_reflns_limit_k_min -22
_diffrn_reflns_limit_l_max 20
_diffrn_reflns_limit_l_min -22
_diffrn_reflns_number 64890
_diffrn_reflns_theta_full 26.421
_diffrn_reflns_theta_max 26.421
_diffrn_reflns_theta_min 2.225
_diffrn_standards_number 0
_exptl_absorpt_coefficient_mu 2.013
_exptl_absorpt_correction_T_max 0.7454
_exptl_absorpt_correction_T_min 0.6511
_exptl_absorpt_correction_type multi-scan
_exptl_absorpt_process_details 'Bruker SADABS'
_exptl_crystal_colour colourless
_exptl_crystal_density_diffrn 1.611
_exptl_crystal_density_method 'not measured'
_exptl_crystal_description block
_exptl_crystal_F_000 1734
_exptl_crystal_size_max 0.121
_exptl_crystal_size_mid 0.113
_exptl_crystal_size_min 0.071
_refine_diff_density_max 5.39
_refine_diff_density_min -1.41
_refine_ls_extinction_method None
_refine_ls_goodness_of_fit_ref 1.0409
_refine_ls_hydrogen_treatment noref
_refine_ls_matrix_type full
_refine_ls_number_parameters 973
_refine_ls_number_reflns 14640
_refine_ls_number_restraints 1057
_refine_ls_R_factor_all 0.0490
_refine_ls_R_factor_gt 0.0405
_refine_ls_shift/su_max 0.0026803
_refine_ls_shift/su_mean 0.0000376
_refine_ls_structure_factor_coef Fsqd
_refine_ls_weighting_details
;
 Method= Modified Sheldrick 
 w=1/[\s^2^(F^2^) + ( 0.02P)^2^ +17.84P] 
 ,where P=(max(Fo^2^,0) + 2Fc^2^)/3 
;
_refine_ls_weighting_scheme calc
_refine_ls_wR_factor_all 0.0891
_refine_ls_wR_factor_gt 0.0860
_refine_ls_wR_factor_ref 0.0891
_reflns_limit_h_max 16
_reflns_limit_h_min -15
_reflns_limit_k_max 22
_reflns_limit_k_min -19
_reflns_limit_l_max 22
_reflns_limit_l_min 0
_reflns_number_gt 12927
_reflns_number_total 14694
_reflns_threshold_expression I>2.0\s(I)
_oxford_diffrn_Wilson_B_factor 0.88
_oxford_diffrn_Wilson_scale 128.40
_oxford_refine_ls_r_factor_ref 0.0490
_oxford_refine_ls_scale 0.091813(14)
_oxford_reflns_number_all 14641
_oxford_reflns_threshold_expression_ref I>-3.0\s(I)
_oxford_structure_analysis_title CCDC_1568122_Compound_6
_cod_data_source_file c7dt03690f2.cif
_cod_data_source_block Compound6
_cod_original_sg_symbol_H-M 'P -1 '
_cod_original_formula_sum 'C80 H59 B1 F24 Ir1 P2'
_cod_database_code 7044523

loop_
_symmetry_equiv_pos_as_xyz
x,y,z
-x,-y,-z

loop_
_atom_site_label
_atom_site_type_symbol
_atom_site_fract_x
_atom_site_fract_y
_atom_site_fract_z
_atom_site_U_iso_or_equiv
_atom_site_occupancy
_atom_site_adp_type
_atom_site_refinement_flags_adp
Ir1 Ir -0.182442(13) 0.850202(11) 0.825079(11) 0.0107 1.0000 Uani U
P2 P -0.08993(8) 0.90624(7) 0.88845(7) 0.0109 1.0000 Uani U
C3 C -0.0745(3) 0.8104(3) 0.9836(3) 0.0125 1.0000 Uani U
C4 C -0.1460(3) 0.7431(3) 1.0039(3) 0.0126 1.0000 Uani U
C1 C -0.2391(3) 0.7645(3) 0.9585(3) 0.0119 1.0000 Uani U
C6 C -0.3266(3) 0.7996(3) 1.0024(3) 0.0127 1.0000 Uani U
C7 C -0.3839(3) 0.8676(3) 0.9547(3) 0.0130 1.0000 Uani U
P1 P -0.34895(8) 0.89909(7) 0.84230(7) 0.0104 1.0000 Uani U
C9 C -0.4496(3) 0.8398(3) 0.8273(3) 0.0121 1.0000 Uani U
C10 C -0.4665(4) 0.8647(3) 0.7453(3) 0.0163 1.0000 Uani U
C11 C -0.5317(4) 0.8144(3) 0.7316(3) 0.0188 1.0000 Uani U
C12 C -0.5814(4) 0.7393(3) 0.7983(3) 0.0230 1.0000 Uani U
C13 C -0.5664(4) 0.7155(3) 0.8802(3) 0.0251 1.0000 Uani U
C14 C -0.5014(4) 0.7652(3) 0.8947(3) 0.0194 1.0000 Uani U
C15 C -0.3830(3) 1.0083(3) 0.7802(3) 0.0124 1.0000 Uani U
C16 C -0.3048(4) 1.0727(3) 0.7242(3) 0.0176 1.0000 Uani U
C17 C -0.3324(4) 1.1553(3) 0.6760(3) 0.0222 1.0000 Uani U
C18 C -0.4374(4) 1.1748(3) 0.6825(3) 0.0195 1.0000 Uani U
C19 C -0.5168(4) 1.1116(3) 0.7368(3) 0.0154 1.0000 Uani U
C20 C -0.4894(3) 1.0285(3) 0.7852(3) 0.0131 1.0000 Uani U
C21 C -0.4644(3) 0.8995(3) 0.9936(3) 0.0132 1.0000 Uani U
C22 C -0.4900(3) 0.8621(3) 1.0815(3) 0.0136 1.0000 Uani U
C23 C -0.4357(4) 0.7932(3) 1.1297(3) 0.0168 1.0000 Uani U
C24 C -0.3549(3) 0.7619(3) 1.0911(3) 0.0134 1.0000 Uani U
C25 C -0.1310(4) 0.6620(3) 1.0673(3) 0.0170 1.0000 Uani U
C26 C -0.0486(4) 0.6499(3) 1.1105(3) 0.0208 1.0000 Uani U
C27 C 0.0183(4) 0.7181(3) 1.0936(3) 0.0207 1.0000 Uani U
C28 C 0.0053(3) 0.7992(3) 1.0301(3) 0.0165 1.0000 Uani U
C29 C -0.1494(3) 0.9809(3) 0.9254(3) 0.0135 1.0000 Uani U
C30 C -0.1716(4) 1.0624(3) 0.8679(3) 0.0188 1.0000 Uani U
C31 C -0.2212(4) 1.1177(3) 0.8970(3) 0.0228 1.0000 Uani U
C32 C -0.2490(4) 1.0909(3) 0.9829(3) 0.0243 1.0000 Uani U
C33 C -0.2270(4) 1.0104(3) 1.0407(3) 0.0219 1.0000 Uani U
C34 C -0.1771(3) 0.9551(3) 1.0125(3) 0.0176 1.0000 Uani U
C35 C 0.0468(3) 0.9488(3) 0.8346(3) 0.0124 1.0000 Uani U
C36 C 0.0743(3) 1.0353(3) 0.7839(3) 0.0152 1.0000 Uani U
C37 C 0.1768(4) 1.0635(3) 0.7355(3) 0.0169 1.0000 Uani U
C38 C 0.2530(3) 1.0058(3) 0.7390(3) 0.0173 1.0000 Uani U
C39 C 0.2279(3) 0.9195(3) 0.7916(3) 0.0152 1.0000 Uani U
C40 C 0.1255(3) 0.8909(3) 0.8389(3) 0.0139 1.0000 Uani U
C41 C -0.0880(4) 0.9453(3) 0.6877(3) 0.0199 1.0000 Uani U
C42 C 0.0204(4) 0.9156(3) 0.6703(3) 0.0271 1.0000 Uani U
C43 C 0.0269(4) 0.8210(3) 0.7178(3) 0.0249 1.0000 Uani U
C44 C -0.0455(4) 0.7745(3) 0.8047(3) 0.0185 1.0000 Uani U
C45 C -0.1453(4) 0.7329(3) 0.8186(3) 0.0200 1.0000 Uani U
C46 C -0.2217(4) 0.7680(3) 0.7660(3) 0.0218 1.0000 Uani U
C47 C -0.1959(4) 0.8391(4) 0.6707(3) 0.0269 1.0000 Uani U
F48 F 0.0292(2) 0.58962(18) 0.94457(17) 0.0257 1.0000 Uani U
C49 C 0.1314(4) 0.5935(3) 0.9497(3) 0.0215 1.0000 Uani U
F50 F 0.1527(3) 0.67418(19) 0.9334(2) 0.0325 1.0000 Uani U
F51 F 0.1375(3) 0.5433(2) 1.03117(18) 0.0381 1.0000 Uani U
C52 C 0.2055(4) 0.5713(3) 0.8893(3) 0.0150 1.0000 Uani U
C53 C 0.2943(4) 0.5273(3) 0.9133(3) 0.0163 1.0000 Uani U
C54 C 0.3644(4) 0.5122(3) 0.8541(3) 0.0174 1.0000 Uani U
C55 C 0.3441(3) 0.5391(3) 0.7730(3) 0.0141 1.0000 Uani U
C56 C 0.2544(3) 0.5847(3) 0.7465(3) 0.0115 1.0000 Uani U
C57 C 0.1865(3) 0.6001(3) 0.8071(3) 0.0122 1.0000 Uani U
B1 B 0.2413(4) 0.6250(3) 0.6469(3) 0.0136 1.0000 Uani U
C59 C 0.2735(3) 0.5579(3) 0.6095(3) 0.0128 1.0000 Uani U
C60 C 0.2491(3) 0.4701(3) 0.6609(3) 0.0145 1.0000 Uani U
C61 C 0.2660(4) 0.4133(3) 0.6276(3) 0.0171 1.0000 Uani U
C62 C 0.3088(4) 0.4415(3) 0.5419(3) 0.0198 1.0000 Uani U
C63 C 0.3340(4) 0.5275(3) 0.4900(3) 0.0209 1.0000 Uani U
C64 C 0.3164(3) 0.5846(3) 0.5232(3) 0.0155 1.0000 Uani U
C65 C 0.3823(5) 0.5602(4) 0.3979(3) 0.0341 1.0000 Uani U
F66 F 0.4741(3) 0.6057(3) 0.3745(2) 0.0643 1.0000 Uani U
F67 F 0.3270(4) 0.6183(4) 0.3468(2) 0.0926 1.0000 Uani U
F68 F 0.4031(5) 0.5034(3) 0.3748(3) 0.1055 1.0000 Uani U
C69 C 0.2413(4) 0.3193(3) 0.6842(3) 0.0237 1.0000 Uani U
F70 F 0.3303(3) 0.27617(18) 0.6947(2) 0.0350 1.0000 Uani U
F71 F 0.1890(3) 0.29961(19) 0.7626(2) 0.0415 1.0000 Uani U
F72 F 0.1838(2) 0.28542(18) 0.6514(2) 0.0321 1.0000 Uani U
C73 C 0.3221(3) 0.7113(3) 0.5964(3) 0.0119 1.0000 Uani U
C74 C 0.4325(3) 0.7073(3) 0.5719(3) 0.0130 1.0000 Uani U
C75 C 0.5025(3) 0.7796(3) 0.5315(3) 0.0140 1.0000 Uani U
C76 C 0.6190(4) 0.7727(3) 0.5077(3) 0.0205 1.0000 Uani U
F77 F 0.6488(3) 0.7886(3) 0.4274(2) 0.0568 1.0000 Uani U
F78 F 0.6510(2) 0.6947(2) 0.5519(2) 0.0443 1.0000 Uani U
F79 F 0.6778(3) 0.8240(3) 0.5183(3) 0.0601 1.0000 Uani U
C80 C 0.4648(3) 0.8594(3) 0.5113(3) 0.0134 1.0000 Uani U
C81 C 0.3572(3) 0.8648(3) 0.5367(3) 0.0125 1.0000 Uani U
C82 C 0.2878(3) 0.7922(3) 0.5799(3) 0.0109 1.0000 Uani U
C83 C 0.3143(4) 0.9489(3) 0.5215(3) 0.0167 1.0000 Uani U
F84 F 0.3767(2) 1.01502(17) 0.45725(18) 0.0262 1.0000 Uani U
F85 F 0.2178(2) 0.95773(18) 0.5011(2) 0.0327 1.0000 Uani U
F86 F 0.3047(3) 0.96137(19) 0.58941(18) 0.0362 1.0000 Uani U
C87 C 0.1190(3) 0.6464(3) 0.6329(3) 0.0117 1.0000 Uani U
C88 C 0.0977(3) 0.7117(3) 0.5565(3) 0.0128 1.0000 Uani U
C89 C -0.0049(3) 0.7272(3) 0.5405(3) 0.0165 1.0000 Uani U
C90 C -0.0230(4) 0.8025(3) 0.4602(3) 0.0231 1.0000 Uani U
F91 F -0.1096(2) 0.7907(2) 0.4359(2) 0.0422 1.0000 Uani U
F92 F 0.0579(2) 0.8221(2) 0.39469(18) 0.0388 1.0000 Uani U
F93 F -0.0358(3) 0.8727(2) 0.4692(2) 0.0465 1.0000 Uani U
C94 C -0.0917(4) 0.6759(3) 0.6001(3) 0.0187 1.0000 Uani U
C95 C -0.0723(4) 0.6087(3) 0.6755(3) 0.0184 1.0000 Uani U
C96 C 0.0303(3) 0.5950(3) 0.6912(3) 0.0144 1.0000 Uani U
C97 C -0.1649(4) 0.5512(3) 0.7408(3) 0.0271 1.0000 Uani U
F98 F -0.1412(3) 0.4703(2) 0.7789(3) 0.0555 1.0000 Uani U
F99 F -0.2487(3) 0.5533(3) 0.7106(2) 0.0870 1.0000 Uani U
F100 F -0.1920(3) 0.5684(2) 0.8055(2) 0.0618 1.0000 Uani U
C101 C 0.4649(4) 0.4693(3) 0.8768(3) 0.0282 1.0000 Uani U
F102 F 0.5079(4) 0.4348(3) 0.8291(3) 0.0778 1.0000 Uani U
F103 F 0.5393(3) 0.5209(3) 0.8689(4) 0.0770 1.0000 Uani U
F104 F 0.4501(3) 0.4069(3) 0.9550(3) 0.0763 1.0000 Uani U
C105 C 0.0739(8) 0.6626(8) 0.3216(7) 0.0976 1.0000 Uani U
C106 C 0.0409(8) 0.6130(8) 0.4113(7) 0.0872 1.0000 Uani U
C107 C 0.0195(8) 0.5260(8) 0.4528(6) 0.0888 1.0000 Uani U
C2 C -0.1798(4) 0.9175(3) 0.6796(3) 0.0210 1.0000 Uani U
H11 H -0.2706 0.7100 0.9646 0.0146 1.0000 Uiso .
H101 H -0.4326 0.9161 0.6984 0.0229 1.0000 Uiso .
H111 H -0.5435 0.8309 0.6764 0.0253 1.0000 Uiso .
H121 H -0.6245 0.7049 0.7883 0.0311 1.0000 Uiso .
H131 H -0.6018 0.6654 0.9265 0.0354 1.0000 Uiso .
H141 H -0.4914 0.7480 0.9502 0.0248 1.0000 Uiso .
H161 H -0.2325 1.0600 0.7198 0.0230 1.0000 Uiso .
H171 H -0.2779 1.1987 0.6386 0.0291 1.0000 Uiso .
H181 H -0.4567 1.2309 0.6500 0.0252 1.0000 Uiso .
H191 H -0.5885 1.1251 0.7409 0.0210 1.0000 Uiso .
H201 H -0.5427 0.9847 0.8212 0.0179 1.0000 Uiso .
H211 H -0.5013 0.9466 0.9597 0.0191 1.0000 Uiso .
H221 H -0.5437 0.8834 1.1082 0.0228 1.0000 Uiso .
H231 H -0.4546 0.7673 1.1896 0.0260 1.0000 Uiso .
H241 H -0.3187 0.7151 1.1253 0.0219 1.0000 Uiso .
H251 H -0.1774 0.6151 1.0805 0.0222 1.0000 Uiso .
H261 H -0.0371 0.5948 1.1519 0.0289 1.0000 Uiso .
H271 H 0.0722 0.7099 1.1248 0.0279 1.0000 Uiso .
H281 H 0.0494 0.8461 1.0183 0.0234 1.0000 Uiso .
H301 H -0.1532 1.0808 0.8082 0.0236 1.0000 Uiso .
H311 H -0.2359 1.1731 0.8573 0.0323 1.0000 Uiso .
H321 H -0.2821 1.1282 1.0027 0.0332 1.0000 Uiso .
H331 H -0.2455 0.9915 1.1003 0.0309 1.0000 Uiso .
H341 H -0.1616 0.8997 1.0524 0.0230 1.0000 Uiso .
H361 H 0.0229 1.0749 0.7826 0.0211 1.0000 Uiso .
H371 H 0.1933 1.1227 0.7004 0.0234 1.0000 Uiso .
H381 H 0.3227 1.0247 0.7049 0.0239 1.0000 Uiso .
H391 H 0.2803 0.8800 0.7961 0.0211 1.0000 Uiso .
H401 H 0.1083 0.8323 0.8740 0.0191 1.0000 Uiso .
H411 H -0.0876 1.0057 0.6766 0.0333 1.0000 Uiso .
H422 H 0.0714 0.9428 0.6872 0.0382 1.0000 Uiso .
H421 H 0.0419 0.9341 0.6082 0.0381 1.0000 Uiso .
H432 H 0.1004 0.8094 0.7277 0.0363 1.0000 Uiso .
H431 H 0.0119 0.7970 0.6819 0.0361 1.0000 Uiso .
H441 H -0.0072 0.7468 0.8530 0.0243 1.0000 Uiso .
H451 H -0.1673 0.6782 0.8720 0.0312 1.0000 Uiso .
H461 H -0.2933 0.7375 0.7881 0.0370 1.0000 Uiso .
H472 H -0.2548 0.8444 0.6423 0.0383 1.0000 Uiso .
H471 H -0.1322 0.8278 0.6385 0.0381 1.0000 Uiso .
H531 H 0.3073 0.5082 0.9682 0.0222 1.0000 Uiso .
H551 H 0.3929 0.5260 0.7342 0.0197 1.0000 Uiso .
H571 H 0.1256 0.6312 0.7924 0.0159 1.0000 Uiso .
H601 H 0.2203 0.4493 0.7197 0.0202 1.0000 Uiso .
H621 H 0.3203 0.4034 0.5196 0.0252 1.0000 Uiso .
H641 H 0.3338 0.6434 0.4858 0.0198 1.0000 Uiso .
H741 H 0.4602 0.6540 0.5831 0.0179 1.0000 Uiso .
H801 H 0.5106 0.9092 0.4814 0.0169 1.0000 Uiso .
H821 H 0.2151 0.7984 0.5976 0.0150 1.0000 Uiso .
H881 H 0.1554 0.7469 0.5131 0.0168 1.0000 Uiso .
H941 H -0.1627 0.6861 0.5897 0.0249 1.0000 Uiso .
H961 H 0.0405 0.5495 0.7429 0.0193 1.0000 Uiso .
H1052 H 0.0860 0.7229 0.3049 0.1451 1.0000 Uiso .
H1051 H 0.1384 0.6434 0.3012 0.1451 1.0000 Uiso .
H1053 H 0.0182 0.6586 0.2935 0.1452 1.0000 Uiso .
H21 H -0.2363 0.9589 0.6634 0.0326 1.0000 Uiso .
H1061 H 0.0971 0.6237 0.4347 0.1024 1.0000 Uiso .
H1062 H -0.0212 0.6378 0.4270 0.1024 1.0000 Uiso .
H1071 H 0.0832 0.5015 0.4391 0.1092 1.0000 Uiso .
H1072 H -0.0337 0.5156 0.4270 0.1092 1.0000 Uiso .

loop_
_atom_site_aniso_label
_atom_site_aniso_U_11
_atom_site_aniso_U_22
_atom_site_aniso_U_33
_atom_site_aniso_U_23
_atom_site_aniso_U_13
_atom_site_aniso_U_12
Ir1 0.01008(8) 0.01287(8) 0.00983(8) -0.00612(6) -0.00172(5) 0.00088(5)
P2 0.0090(4) 0.0119(4) 0.0116(4) -0.0052(3) -0.0026(3) 0.0003(3)
C3 0.0111(12) 0.0157(6) 0.0089(8) -0.0045(5) -0.0018(8) 0.0007(6)
C4 0.0124(10) 0.0128(8) 0.0100(8) -0.0036(7) -0.0014(9) 0.0015(7)
C1 0.0109(9) 0.0102(9) 0.0117(3) -0.0032(4) -0.0010(5) 0.0000(4)
C6 0.0106(10) 0.0164(12) 0.0103(4) -0.0059(8) -0.0015(6) 0.0002(8)
C7 0.0131(12) 0.0156(12) 0.0111(6) -0.0067(7) -0.0031(7) 0.0005(8)
P1 0.0095(3) 0.0111(4) 0.0110(4) -0.0050(4) -0.0037(3) 0.0003(3)
C9 0.0116(7) 0.0121(11) 0.0143(12) -0.0066(11) -0.0053(12) 0.0010(11)
C10 0.0174(18) 0.0185(16) 0.0136(11) -0.0072(12) -0.0049(13) -0.0005(13)
C11 0.0217(19) 0.0230(17) 0.0179(13) -0.0128(11) -0.0089(14) 0.0021(14)
C12 0.026(2) 0.0197(16) 0.0282(16) -0.0125(14) -0.0133(15) -0.0016(13)
C13 0.031(2) 0.0162(17) 0.0241(13) -0.0029(13) -0.0121(16) -0.0084(13)
C14 0.0236(19) 0.0152(16) 0.0164(13) -0.0026(11) -0.0097(14) -0.0040(13)
C15 0.0142(11) 0.0111(6) 0.0134(10) -0.0063(7) -0.0046(12) 0.0018(6)
C16 0.0152(12) 0.0164(13) 0.0183(17) -0.0059(13) -0.0031(13) -0.0008(9)
C17 0.0233(13) 0.0141(10) 0.0212(18) -0.0032(12) -0.0001(15) -0.0027(12)
C18 0.0265(15) 0.0120(13) 0.0171(18) -0.0039(12) -0.0066(14) 0.0028(10)
C19 0.0181(12) 0.0138(14) 0.0170(17) -0.0079(13) -0.0083(13) 0.0047(8)
C20 0.0138(10) 0.0119(12) 0.0153(17) -0.0066(12) -0.0061(13) 0.0011(10)
C21 0.0127(17) 0.0160(17) 0.0115(6) -0.0065(10) -0.0036(11) 0.0013(11)
C22 0.0135(12) 0.0161(12) 0.0116(6) -0.0068(7) -0.0025(7) 0.0006(8)
C23 0.0163(17) 0.0207(17) 0.0098(9) -0.0051(10) -0.0011(10) 0.0038(11)
C24 0.0111(10) 0.0169(12) 0.0104(4) -0.0052(8) -0.0017(6) 0.0001(8)
C25 0.0162(16) 0.0142(8) 0.0146(16) -0.0024(10) -0.0025(11) 0.0037(10)
C26 0.0175(17) 0.0206(12) 0.0157(17) -0.0015(12) -0.0045(12) 0.0059(12)
C27 0.0164(17) 0.0262(15) 0.0135(16) -0.0038(12) -0.0059(12) 0.0043(12)
C28 0.0128(16) 0.0227(12) 0.0113(15) -0.0053(11) -0.0039(11) 0.0011(11)
C29 0.0092(12) 0.0164(10) 0.0194(10) -0.0116(8) -0.0038(10) 0.0002(10)
C30 0.0152(18) 0.0180(12) 0.0269(13) -0.0131(10) -0.0065(15) 0.0056(13)
C31 0.0159(19) 0.0229(14) 0.0367(14) -0.0194(12) -0.0073(16) 0.0074(14)
C32 0.0162(19) 0.0297(16) 0.0391(16) -0.0262(14) -0.0053(16) 0.0037(15)
C33 0.0164(19) 0.0312(17) 0.0293(13) -0.0239(11) -0.0033(15) 0.0012(15)
C34 0.0133(18) 0.0235(15) 0.0209(11) -0.0154(10) -0.0005(14) -0.0010(14)
C35 0.0097(6) 0.0121(10) 0.0138(13) -0.0051(9) -0.0016(7) -0.0005(6)
C36 0.0124(12) 0.0126(10) 0.0174(17) -0.0035(12) -0.0047(12) -0.0017(8)
C37 0.0146(13) 0.0155(12) 0.0150(17) -0.0022(13) -0.0033(11) -0.0045(8)
C38 0.0126(14) 0.0217(14) 0.0159(17) -0.0078(13) -0.0010(13) -0.0040(10)
C39 0.0103(9) 0.0197(12) 0.0166(17) -0.0100(13) -0.0009(12) 0.0002(11)
C40 0.0100(8) 0.0148(12) 0.0165(17) -0.0073(13) -0.0016(12) 0.0006(9)
C41 0.0212(10) 0.0244(8) 0.0096(4) -0.0065(6) 0.0028(6) 0.0002(7)
C42 0.0216(10) 0.0335(14) 0.0186(16) -0.0102(12) 0.0075(9) 0.0003(11)
C43 0.0207(13) 0.0337(15) 0.0221(14) -0.0178(13) 0.0037(10) 0.0048(9)
C44 0.0172(7) 0.0210(10) 0.0202(10) -0.0138(7) 0.0001(7) 0.0052(7)
C45 0.0214(10) 0.0194(6) 0.0245(10) -0.0161(6) -0.0013(8) 0.0032(6)
C46 0.0235(12) 0.0273(10) 0.0255(10) -0.0217(8) -0.0040(10) 0.0021(8)
C47 0.0304(19) 0.0410(16) 0.0209(8) -0.0237(9) -0.0063(12) 0.0052(13)
F48 0.0262(9) 0.0249(14) 0.0217(13) -0.0091(12) -0.0003(9) 0.0031(10)
C49 0.0298(11) 0.0184(11) 0.0151(9) -0.0069(11) -0.0045(13) 0.0020(12)
F50 0.0405(16) 0.0265(11) 0.0400(16) -0.0245(10) -0.0051(14) 0.0038(11)
F51 0.0515(19) 0.0437(14) 0.0158(8) -0.0112(10) -0.0100(11) 0.0193(15)
C52 0.0209(12) 0.0083(14) 0.0147(9) -0.0036(11) -0.0059(9) -0.0010(11)
C53 0.0219(15) 0.0106(16) 0.0166(13) -0.0041(13) -0.0102(10) -0.0015(11)
C54 0.0171(11) 0.0133(15) 0.0213(11) -0.0055(12) -0.0098(10) 0.0009(10)
C55 0.0125(14) 0.0106(16) 0.0188(12) -0.0057(13) -0.0052(10) 0.0007(11)
C56 0.0119(12) 0.0070(13) 0.0166(8) -0.0055(8) -0.0050(7) -0.0008(10)
C57 0.0152(15) 0.0059(15) 0.0147(10) -0.0035(13) -0.0051(10) 0.0011(12)
B1 0.0135(7) 0.0119(8) 0.0166(8) -0.0069(9) -0.0049(9) 0.0018(7)
C59 0.0099(14) 0.0138(8) 0.0173(9) -0.0085(8) -0.0054(12) 0.0019(10)
C60 0.0133(17) 0.0133(8) 0.0185(13) -0.0090(8) -0.0033(14) 0.0034(13)
C61 0.0188(17) 0.0155(7) 0.0219(10) -0.0118(7) -0.0071(12) 0.0043(9)
C62 0.0231(19) 0.0208(10) 0.0232(10) -0.0160(9) -0.0065(14) 0.0032(15)
C63 0.0254(17) 0.0225(10) 0.0192(9) -0.0133(7) -0.0047(11) 0.0006(14)
C64 0.0152(18) 0.0162(12) 0.0170(10) -0.0085(9) -0.0055(13) 0.0017(14)
C65 0.050(2) 0.0370(15) 0.0192(10) -0.0172(9) -0.0030(13) -0.0039(13)
F66 0.0549(18) 0.090(3) 0.0360(19) -0.028(2) 0.0168(13) -0.0292(17)
F67 0.074(2) 0.141(4) 0.0207(14) -0.006(2) -0.0094(18) 0.036(3)
F68 0.212(5) 0.051(2) 0.041(2) -0.0351(18) 0.049(3) -0.035(2)
C69 0.0306(16) 0.0150(7) 0.0289(12) -0.0134(9) -0.0057(12) 0.0031(11)
F70 0.0416(14) 0.0190(12) 0.0446(18) -0.0116(13) -0.0202(12) 0.0120(12)
F71 0.069(2) 0.0176(13) 0.0304(11) -0.0110(9) 0.0074(13) -0.0062(14)
F72 0.0388(15) 0.0183(12) 0.0434(16) -0.0156(13) -0.0136(13) -0.0013(11)
C73 0.0126(7) 0.0124(7) 0.0122(12) -0.0062(9) -0.0047(11) 0.0018(7)
C74 0.0129(8) 0.0142(11) 0.0142(16) -0.0079(13) -0.0045(13) 0.0023(7)
C75 0.0132(7) 0.0178(10) 0.0139(15) -0.0094(13) -0.0040(10) -0.0001(6)
C76 0.0132(8) 0.0260(13) 0.0267(12) -0.0161(11) -0.0033(13) -0.0001(8)
F77 0.0250(16) 0.110(3) 0.0298(12) -0.0314(14) 0.0006(12) 0.0189(19)
F78 0.0152(13) 0.0342(12) 0.0622(17) -0.0074(13) -0.0036(14) 0.0069(10)
F79 0.0158(11) 0.0709(19) 0.131(3) -0.080(2) -0.0081(19) -0.0029(15)
C80 0.0151(10) 0.0148(10) 0.0101(16) -0.0057(13) -0.0021(13) -0.0026(8)
C81 0.0154(9) 0.0125(7) 0.0108(15) -0.0059(10) -0.0042(11) -0.0003(6)
C82 0.0117(12) 0.0125(8) 0.0112(16) -0.0070(13) -0.0044(12) 0.0011(7)
C83 0.0234(11) 0.0122(8) 0.0140(13) -0.0059(11) -0.0030(10) 0.0007(8)
F84 0.0343(13) 0.0125(8) 0.0241(11) -0.0045(9) 0.0008(10) -0.0032(10)
F85 0.0259(11) 0.0173(14) 0.0482(18) -0.0080(13) -0.0143(12) 0.0074(9)
F86 0.070(2) 0.0236(15) 0.0195(10) -0.0146(11) -0.0083(11) 0.0154(14)
C87 0.0131(7) 0.0112(13) 0.0134(12) -0.0075(9) -0.0040(7) 0.0015(7)
C88 0.0124(10) 0.0129(15) 0.0133(13) -0.0060(9) -0.0029(10) 0.0009(11)
C89 0.0139(10) 0.0196(12) 0.0150(10) -0.0065(9) -0.0052(8) 0.0025(10)
C90 0.0194(13) 0.0275(13) 0.0162(13) -0.0042(8) -0.0073(7) 0.0046(10)
F91 0.0276(12) 0.0487(19) 0.0284(16) 0.0047(14) -0.0183(10) -0.0045(14)
F92 0.0253(11) 0.0491(19) 0.0180(10) 0.0025(10) -0.0021(10) 0.0070(13)
F93 0.076(2) 0.0217(12) 0.0313(17) -0.0029(12) -0.0153(15) 0.0128(14)
C94 0.0119(11) 0.0233(17) 0.0186(14) -0.0066(9) -0.0069(10) 0.0007(12)
C95 0.0137(8) 0.0213(14) 0.0172(11) -0.0057(9) -0.0052(8) -0.0014(10)
C96 0.0141(8) 0.0146(16) 0.0132(14) -0.0046(11) -0.0048(9) 0.0005(11)
C97 0.0164(10) 0.0297(14) 0.0247(13) -0.0039(9) -0.0038(8) -0.0059(12)
F98 0.0377(19) 0.0234(11) 0.073(2) -0.0056(12) 0.0164(15) -0.0105(11)
F99 0.0337(16) 0.119(3) 0.040(2) 0.025(2) -0.0186(15) -0.0461(17)
F100 0.070(3) 0.052(2) 0.0471(18) -0.0256(18) 0.0369(15) -0.0311(19)
C101 0.0221(13) 0.0263(19) 0.0324(14) -0.0071(11) -0.0159(11) 0.0074(9)
F102 0.070(3) 0.114(3) 0.090(2) -0.073(2) -0.053(2) 0.074(2)
F103 0.0305(17) 0.048(2) 0.149(4) -0.0323(19) -0.051(2) 0.0075(13)
F104 0.040(2) 0.075(2) 0.0496(15) 0.0219(15) -0.0104(16) 0.0281(15)
C105 0.079(5) 0.139(6) 0.094(4) -0.071(5) -0.026(5) 0.063(5)
C106 0.074(4) 0.133(6) 0.089(4) -0.074(5) -0.045(4) 0.062(5)
C107 0.074(4) 0.132(6) 0.092(4) -0.071(5) -0.048(4) 0.064(5)
C2 0.0249(10) 0.0294(10) 0.0100(3) -0.0107(6) -0.0031(6) 0.0038(10)

loop_
_atom_type_symbol
_atom_type_scat_dispersion_real
_atom_type_scat_dispersion_imag
_atom_type_scat_Cromer_Mann_a1
_atom_type_scat_Cromer_Mann_b1
_atom_type_scat_Cromer_Mann_a2
_atom_type_scat_Cromer_Mann_b2
_atom_type_scat_Cromer_Mann_a3
_atom_type_scat_Cromer_Mann_b3
_atom_type_scat_Cromer_Mann_a4
_atom_type_scat_Cromer_Mann_b4
_atom_type_scat_Cromer_Mann_c
_atom_type_scat_source
C 0.0033 0.0016 2.3100 20.8439 1.0200 10.2075 1.5886 0.5687 0.8650 51.6512 0.2156 'International Tables Vol C 4.2.6.8 and 6.1.1.4'
H 0.0000 0.0000 0.4930 10.5109 0.3229 26.1257 0.1402 3.1424 0.0408 57.7998 0.0030 'International Tables Vol C 4.2.6.8 and 6.1.1.4'
B 0.0013 0.0007 2.0545 23.2185 1.3326 1.0210 1.0979 60.3498 0.7068 0.1403 -0.1932 'International Tables Vol C 4.2.6.8 and 6.1.1.4'
F 0.0171 0.0103 3.5392 10.2825 2.6412 4.2944 1.5170 0.2615 1.0243 26.1476 0.2776 'International Tables Vol C 4.2.6.8 and 6.1.1.4'
P 0.1023 0.0942 6.4345 1.9067 4.1791 27.1570 1.7800 0.5260 1.4908 68.1645 1.1149 'International Tables Vol C 4.2.6.8 and 6.1.1.4'
Ir -1.4442 7.9887 27.3049 1.5928 16.7296 8.8655 15.6115 0.4179 5.8338 45.0011 11.4722 'International Tables Vol C 4.2.6.8 and 6.1.1.4'

loop_
_geom_angle_atom_site_label_1
_geom_angle_site_symmetry_1
_geom_angle_atom_site_label_2
_geom_angle_atom_site_label_3
_geom_angle
_geom_angle_publ_flag
P2 . Ir1 C1 78.47(11) yes
P2 . Ir1 P1 102.17(4) yes
C1 . Ir1 P1 80.67(11) yes
P2 . Ir1 C41 91.78(12) yes
C1 . Ir1 C41 168.41(16) yes
P1 . Ir1 C41 107.78(12) yes
P2 . Ir1 C44 93.09(12) yes
C1 . Ir1 C44 96.77(16) yes
P1 . Ir1 C44 163.61(12) yes
C41 . Ir1 C44 77.33(17) yes
P2 . Ir1 C45 124.02(13) yes
C1 . Ir1 C45 83.42(17) yes
P1 . Ir1 C45 126.45(13) yes
C41 . Ir1 C45 97.17(17) yes
C44 . Ir1 C45 37.35(17) yes
P2 . Ir1 C46 159.89(12) yes
C1 . Ir1 C46 100.50(17) yes
P1 . Ir1 C46 97.43(12) yes
C41 . Ir1 C46 86.49(17) yes
C44 . Ir1 C46 66.97(17) yes
P2 . Ir1 C2 122.77(13) yes
C1 . Ir1 C2 157.69(16) yes
P1 . Ir1 C2 87.46(12) yes
C41 . Ir1 C2 33.58(17) yes
C44 . Ir1 C2 89.30(17) yes
C45 . Ir1 C46 36.84(18) yes
C45 . Ir1 C2 88.66(17) yes
C46 . Ir1 C2 62.22(18) yes
Ir1 . P2 C3 100.52(14) yes
Ir1 . P2 C29 121.66(14) yes
C3 . P2 C29 105.7(2) yes
Ir1 . P2 C35 116.93(14) yes
C3 . P2 C35 103.92(19) yes
C29 . P2 C35 105.90(19) yes
P2 . C3 C4 113.2(3) yes
P2 . C3 C28 125.4(3) yes
C4 . C3 C28 121.2(4) yes
C3 . C4 C1 117.1(4) yes
C3 . C4 C25 118.6(4) yes
C1 . C4 C25 124.2(4) yes
Ir1 . C1 C4 109.0(3) yes
Ir1 . C1 C6 113.9(3) yes
C4 . C1 C6 109.5(3) yes
Ir1 . C1 H11 108.8 no
C4 . C1 H11 108.6 no
C6 . C1 H11 106.9 no
C1 . C6 C7 120.8(4) yes
C1 . C6 C24 121.0(4) yes
C7 . C6 C24 118.1(4) yes
C6 . C7 P1 112.0(3) yes
C6 . C7 C21 121.5(4) yes
P1 . C7 C21 126.2(3) yes
C7 . P1 Ir1 104.24(14) yes
C7 . P1 C9 103.29(19) yes
Ir1 . P1 C9 111.73(14) yes
C7 . P1 C15 110.1(2) yes
Ir1 . P1 C15 124.50(14) yes
C9 . P1 C15 101.22(19) yes
P1 . C9 C10 119.6(3) yes
P1 . C9 C14 121.1(3) yes
C10 . C9 C14 119.0(4) yes
C9 . C10 C11 120.2(4) yes
C9 . C10 H101 120.2 no
C11 . C10 H101 119.6 no
C10 . C11 C12 120.8(4) yes
C10 . C11 H111 120.6 no
C12 . C11 H111 118.5 no
C11 . C12 C13 119.0(4) yes
C11 . C12 H121 120.3 no
C13 . C12 H121 120.7 no
C12 . C13 C14 120.7(4) yes
C12 . C13 H131 119.8 no
C14 . C13 H131 119.4 no
C9 . C14 C13 120.3(4) yes
C9 . C14 H141 119.9 no
C13 . C14 H141 119.8 no
P1 . C15 C16 121.4(3) yes
P1 . C15 C20 120.0(3) yes
C16 . C15 C20 118.5(4) yes
C15 . C16 C17 120.6(4) yes
C15 . C16 H161 119.6 no
C17 . C16 H161 119.8 no
C16 . C17 C18 120.3(4) yes
C16 . C17 H171 119.6 no
C18 . C17 H171 120.1 no
C17 . C18 C19 120.1(4) yes
C17 . C18 H181 120.7 no
C19 . C18 H181 119.2 no
C18 . C19 C20 119.7(4) yes
C18 . C19 H191 119.8 no
C20 . C19 H191 120.5 no
C19 . C20 C15 120.7(4) yes
C19 . C20 H201 120.5 no
C15 . C20 H201 118.8 no
C7 . C21 C22 119.5(4) yes
C7 . C21 H211 120.0 no
C22 . C21 H211 120.5 no
C21 . C22 C23 119.5(4) yes
C21 . C22 H221 120.1 no
C23 . C22 H221 120.4 no
C22 . C23 C24 121.0(4) yes
C22 . C23 H231 119.1 no
C24 . C23 H231 119.9 no
C6 . C24 C23 120.3(4) yes
C6 . C24 H241 120.2 no
C23 . C24 H241 119.5 no
C4 . C25 C26 120.2(4) yes
C4 . C25 H251 119.7 no
C26 . C25 H251 120.1 no
C25 . C26 C27 120.9(4) yes
C25 . C26 H261 120.1 no
C27 . C26 H261 119.0 no
C26 . C27 C28 119.8(4) yes
C26 . C27 H271 120.5 no
C28 . C27 H271 119.7 no
C3 . C28 C27 119.1(4) yes
C3 . C28 H281 120.1 no
C27 . C28 H281 120.8 no
P2 . C29 C30 121.1(3) yes
P2 . C29 C34 119.9(3) yes
C30 . C29 C34 119.0(4) yes
C29 . C30 C31 120.6(4) yes
C29 . C30 H301 119.8 no
C31 . C30 H301 119.6 no
C30 . C31 C32 119.7(5) yes
C30 . C31 H311 120.0 no
C32 . C31 H311 120.3 no
C31 . C32 C33 120.4(4) yes
C31 . C32 H321 119.9 no
C33 . C32 H321 119.7 no
C32 . C33 C34 120.4(4) yes
C32 . C33 H331 121.0 no
C34 . C33 H331 118.6 no
C29 . C34 C33 120.0(4) yes
C29 . C34 H341 119.7 no
C33 . C34 H341 120.3 no
P2 . C35 C36 123.0(3) yes
P2 . C35 C40 118.2(3) yes
C36 . C35 C40 118.6(4) yes
C35 . C36 C37 120.5(4) yes
C35 . C36 H361 119.4 no
C37 . C36 H361 120.1 no
C36 . C37 C38 120.3(4) yes
C36 . C37 H371 119.1 no
C38 . C37 H371 120.6 no
C37 . C38 C39 119.9(4) yes
C37 . C38 H381 120.7 no
C39 . C38 H381 119.4 no
C38 . C39 C40 120.1(4) yes
C38 . C39 H391 120.4 no
C40 . C39 H391 119.6 no
C35 . C40 C39 120.6(4) yes
C35 . C40 H401 119.4 no
C39 . C40 H401 120.1 no
Ir1 . C41 C42 110.9(3) yes
Ir1 . C41 C2 71.7(3) yes
C42 . C41 C2 125.8(5) yes
Ir1 . C41 H411 112.8 no
C42 . C41 H411 113.9 no
C2 . C41 H411 113.5 no
C41 . C42 C43 113.9(4) yes
C41 . C42 H422 107.9 no
C43 . C42 H422 108.4 no
C41 . C42 H421 109.1 no
C43 . C42 H421 108.3 no
H422 . C42 H421 109.3 no
C42 . C43 C44 116.7(4) yes
C42 . C43 H432 107.8 no
C44 . C43 H432 105.9 no
C42 . C43 H431 108.1 no
C44 . C43 H431 108.8 no
H432 . C43 H431 109.4 no
C43 . C44 Ir1 113.4(3) yes
C43 . C44 C45 123.3(4) yes
Ir1 . C44 C45 68.4(2) yes
C43 . C44 H441 114.3 no
Ir1 . C44 H441 114.7 no
C45 . C44 H441 114.4 no
Ir1 . C45 C44 74.2(3) yes
Ir1 . C45 C46 76.1(3) yes
C44 . C45 C46 124.3(4) yes
Ir1 . C45 H451 117.1 no
C44 . C45 H451 118.5 no
C46 . C45 H451 116.8 no
Ir1 . C46 C45 67.0(2) yes
Ir1 . C46 C47 97.0(3) yes
C45 . C46 C47 124.8(4) yes
Ir1 . C46 H461 117.0 no
C45 . C46 H461 116.5 no
C47 . C46 H461 117.6 no
C46 . C47 C2 102.0(4) yes
C46 . C47 H472 111.6 no
C2 . C47 H472 110.8 no
C46 . C47 H471 111.6 no
C2 . C47 H471 112.4 no
H472 . C47 H471 108.4 no
F48 . C49 F50 105.5(4) yes
F48 . C49 F51 106.8(4) yes
F50 . C49 F51 106.4(4) yes
F48 . C49 C52 113.2(4) yes
F50 . C49 C52 111.4(4) yes
F51 . C49 C52 113.1(4) yes
C49 . C52 C53 120.1(4) yes
C49 . C52 C57 118.9(4) yes
C53 . C52 C57 121.0(4) yes
C52 . C53 C54 118.5(4) yes
C52 . C53 H531 121.0 no
C54 . C53 H531 120.5 no
C53 . C54 C55 120.5(4) yes
C53 . C54 C101 119.5(4) yes
C55 . C54 C101 119.9(4) yes
C54 . C55 C56 122.2(4) yes
C54 . C55 H551 118.4 no
C56 . C55 H551 119.4 no
C55 . C56 C57 115.8(4) yes
C55 . C56 B1 120.4(4) yes
C57 . C56 B1 123.5(4) yes
C52 . C57 C56 122.0(4) yes
C52 . C57 H571 118.8 no
C56 . C57 H571 119.2 no
C56 . B1 C59 111.4(3) yes
C56 . B1 C73 104.1(3) yes
C59 . B1 C73 111.7(4) yes
C56 . B1 C87 114.1(4) yes
C59 . B1 C87 104.0(3) yes
C73 . B1 C87 111.8(3) yes
B1 . C59 C60 121.2(4) yes
B1 . C59 C64 122.5(4) yes
C60 . C59 C64 116.0(4) yes
C59 . C60 C61 121.8(4) yes
C59 . C60 H601 118.7 no
C61 . C60 H601 119.6 no
C60 . C61 C62 121.0(4) yes
C60 . C61 C69 120.8(4) yes
C62 . C61 C69 118.1(4) yes
C61 . C62 C63 118.4(4) yes
C61 . C62 H621 121.1 no
C63 . C62 H621 120.5 no
C62 . C63 C64 120.6(4) yes
C62 . C63 C65 120.0(4) yes
C64 . C63 C65 119.4(4) yes
C59 . C64 C63 122.2(4) yes
C59 . C64 H641 119.1 no
C63 . C64 H641 118.6 no
C63 . C65 F66 112.8(4) yes
C63 . C65 F67 113.1(5) yes
F66 . C65 F67 99.5(5) yes
C63 . C65 F68 115.1(5) yes
F66 . C65 F68 105.1(5) yes
F67 . C65 F68 109.9(6) yes
C61 . C69 F70 111.9(4) yes
C61 . C69 F71 113.5(4) yes
F70 . C69 F71 105.5(4) yes
C61 . C69 F72 112.0(4) yes
F70 . C69 F72 105.7(4) yes
F71 . C69 F72 107.6(4) yes
B1 . C73 C74 121.6(4) yes
B1 . C73 C82 122.8(4) yes
C74 . C73 C82 115.5(4) yes
C73 . C74 C75 122.3(4) yes
C73 . C74 H741 119.0 no
C75 . C74 H741 118.7 no
C74 . C75 C76 120.7(4) yes
C74 . C75 C80 120.6(4) yes
C76 . C75 C80 118.7(4) yes
C75 . C76 F77 112.5(4) yes
C75 . C76 F78 113.5(4) yes
F77 . C76 F78 103.7(4) yes
C75 . C76 F79 113.4(4) yes
F77 . C76 F79 107.0(4) yes
F78 . C76 F79 106.1(4) yes
C75 . C80 C81 118.3(4) yes
C75 . C80 H801 121.6 no
C81 . C80 H801 120.1 no
C80 . C81 C82 121.0(4) yes
C80 . C81 C83 120.1(4) yes
C82 . C81 C83 118.9(4) yes
C73 . C82 C81 122.1(4) yes
C73 . C82 H821 119.5 no
C81 . C82 H821 118.4 no
C81 . C83 F84 112.7(4) yes
C81 . C83 F85 112.6(4) yes
F84 . C83 F85 105.8(4) yes
C81 . C83 F86 112.6(4) yes
F84 . C83 F86 106.0(4) yes
F85 . C83 F86 106.5(4) yes
B1 . C87 C88 121.5(4) yes
B1 . C87 C96 122.7(4) yes
C88 . C87 C96 115.4(4) yes
C87 . C88 C89 122.7(4) yes
C87 . C88 H881 119.2 no
C89 . C88 H881 118.1 no
C88 . C89 C90 119.9(4) yes
C88 . C89 C94 120.6(4) yes
C90 . C89 C94 119.4(4) yes
C89 . C90 F91 112.5(4) yes
C89 . C90 F92 113.0(4) yes
F91 . C90 F92 106.9(4) yes
C89 . C90 F93 111.8(4) yes
F91 . C90 F93 106.3(4) yes
F92 . C90 F93 105.8(4) yes
C89 . C94 C95 117.8(4) yes
C89 . C94 H941 121.2 no
C95 . C94 H941 120.9 no
C94 . C95 C96 120.8(4) yes
C94 . C95 C97 119.0(4) yes
C96 . C95 C97 120.2(4) yes
C87 . C96 C95 122.6(4) yes
C87 . C96 H961 118.8 no
C95 . C96 H961 118.6 no
C95 . C97 F98 112.5(4) yes
C95 . C97 F99 114.0(4) yes
F98 . C97 F99 106.7(5) yes
C95 . C97 F100 111.9(4) yes
F98 . C97 F100 102.7(4) yes
F99 . C97 F100 108.2(5) yes
C54 . C101 F102 114.1(4) yes
C54 . C101 F103 112.9(4) yes
F102 . C101 F103 104.5(5) yes
C54 . C101 F104 112.6(4) yes
F102 . C101 F104 104.9(5) yes
F103 . C101 F104 107.1(5) yes
C106 . C105 H1052 111.5 no
C106 . C105 H1051 111.1 no
H1052 . C105 H1051 108.2 no
C106 . C105 H1053 109.5 no
H1052 . C105 H1053 107.2 no
H1051 . C105 H1053 109.1 no
C105 . C106 C107 124.2(10) yes
C105 . C106 H1061 104.7 no
C107 . C106 H1061 106.4 no
C105 . C106 H1062 106.0 no
C107 . C106 H1062 107.4 no
H1061 . C106 H1062 107.2 no
C107 2_566 C107 C106 124.2(12) yes
C107 2_566 C107 H1071 106.1 no
C106 . C107 H1071 106.9 no
C107 2_566 C107 H1072 105.4 no
C106 . C107 H1072 105.8 no
H1071 . C107 H1072 107.5 no
C47 . C2 Ir1 97.8(3) yes
C47 . C2 C41 126.1(5) yes
Ir1 . C2 C41 74.7(3) yes
C47 . C2 H21 114.9 no
Ir1 . C2 H21 112.6 no
C41 . C2 H21 117.1 no

loop_
_geom_bond_atom_site_label_1
_geom_bond_atom_site_label_2
_geom_bond_site_symmetry_2
_geom_bond_distance
_geom_bond_publ_flag
Ir1 P2 . 2.3280(11) yes
Ir1 C1 . 2.158(4) yes
Ir1 P1 . 2.2983(11) yes
Ir1 C41 . 2.361(4) yes
Ir1 C44 . 2.256(4) yes
Ir1 C45 . 2.180(4) yes
Ir1 C46 . 2.299(4) yes
Ir1 C2 . 2.325(4) yes
P2 C3 . 1.810(4) yes
P2 C29 . 1.836(4) yes
P2 C35 . 1.830(4) yes
C3 C4 . 1.397(6) yes
C3 C28 . 1.400(6) yes
C4 C1 . 1.516(6) yes
C4 C25 . 1.398(6) yes
C1 C6 . 1.536(6) yes
C1 H11 . 1.017 no
C6 C7 . 1.396(6) yes
C6 C24 . 1.396(6) yes
C7 P1 . 1.807(4) yes
C7 C21 . 1.393(6) yes
P1 C9 . 1.834(4) yes
P1 C15 . 1.822(4) yes
C9 C10 . 1.398(6) yes
C9 C14 . 1.390(6) yes
C10 C11 . 1.382(6) yes
C10 H101 . 0.953 no
C11 C12 . 1.382(7) yes
C11 H111 . 0.944 no
C12 C13 . 1.392(7) yes
C12 H121 . 0.940 no
C13 C14 . 1.381(6) yes
C13 H131 . 0.943 no
C14 H141 . 0.939 no
C15 C16 . 1.397(6) yes
C15 C20 . 1.395(6) yes
C16 C17 . 1.390(6) yes
C16 H161 . 0.944 no
C17 C18 . 1.376(7) yes
C17 H171 . 0.954 no
C18 C19 . 1.390(6) yes
C18 H181 . 0.946 no
C19 C20 . 1.396(6) yes
C19 H191 . 0.941 no
C20 H201 . 0.945 no
C21 C22 . 1.383(6) yes
C21 H211 . 0.953 no
C22 C23 . 1.386(6) yes
C22 H221 . 0.937 no
C23 C24 . 1.386(6) yes
C23 H231 . 0.943 no
C24 H241 . 0.945 no
C25 C26 . 1.385(6) yes
C25 H251 . 0.951 no
C26 C27 . 1.390(7) yes
C26 H261 . 0.944 no
C27 C28 . 1.392(6) yes
C27 H271 . 0.941 no
C28 H281 . 0.940 no
C29 C30 . 1.393(6) yes
C29 C34 . 1.396(6) yes
C30 C31 . 1.403(6) yes
C30 H301 . 0.954 no
C31 C32 . 1.372(7) yes
C31 H311 . 0.949 no
C32 C33 . 1.383(7) yes
C32 H321 . 0.947 no
C33 C34 . 1.396(6) yes
C33 H331 . 0.950 no
C34 H341 . 0.953 no
C35 C36 . 1.390(6) yes
C35 C40 . 1.404(6) yes
C36 C37 . 1.393(6) yes
C36 H361 . 0.943 no
C37 C38 . 1.381(6) yes
C37 H371 . 0.947 no
C38 C39 . 1.387(6) yes
C38 H381 . 0.954 no
C39 C40 . 1.387(6) yes
C39 H391 . 0.942 no
C40 H401 . 0.941 no
C41 C42 . 1.500(7) yes
C41 C2 . 1.354(7) yes
C41 H411 . 0.999 no
C42 C43 . 1.499(7) yes
C42 H422 . 0.999 no
C42 H421 . 0.997 no
C43 C44 . 1.517(6) yes
C43 H432 . 0.991 no
C43 H431 . 0.978 no
C44 C45 . 1.422(7) yes
C44 H441 . 0.997 no
C45 C46 . 1.420(7) yes
C45 H451 . 0.998 no
C46 C47 . 1.568(7) yes
C46 H461 . 0.995 no
C47 C2 . 1.506(7) yes
C47 H472 . 0.970 no
C47 H471 . 0.983 no
F48 C49 . 1.339(6) yes
C49 F50 . 1.353(5) yes
C49 F51 . 1.337(5) yes
C49 C52 . 1.497(6) yes
C52 C53 . 1.381(6) yes
C52 C57 . 1.399(6) yes
C53 C54 . 1.384(7) yes
C53 H531 . 0.937 no
C54 C55 . 1.392(6) yes
C54 C101 . 1.502(6) yes
C55 C56 . 1.411(6) yes
C55 H551 . 0.956 no
C56 C57 . 1.394(6) yes
C56 B1 . 1.643(6) yes
C57 H571 . 0.948 no
B1 C59 . 1.638(6) yes
B1 C73 . 1.646(6) yes
B1 C87 . 1.640(6) yes
C59 C60 . 1.404(6) yes
C59 C64 . 1.402(6) yes
C60 C61 . 1.394(6) yes
C60 H601 . 0.949 no
C61 C62 . 1.389(6) yes
C61 C69 . 1.503(6) yes
C62 C63 . 1.380(7) yes
C62 H621 . 0.936 no
C63 C64 . 1.399(6) yes
C63 C65 . 1.494(7) yes
C64 H641 . 0.948 no
C65 F66 . 1.334(7) yes
C65 F67 . 1.316(7) yes
C65 F68 . 1.268(7) yes
C69 F70 . 1.346(6) yes
C69 F71 . 1.333(6) yes
C69 F72 . 1.343(6) yes
C73 C74 . 1.410(6) yes
C73 C82 . 1.401(6) yes
C74 C75 . 1.395(6) yes
C74 H741 . 0.946 no
C75 C76 . 1.490(6) yes
C75 C80 . 1.386(6) yes
C76 F77 . 1.324(6) yes
C76 F78 . 1.335(6) yes
C76 F79 . 1.309(6) yes
C80 C81 . 1.384(6) yes
C80 H801 . 0.944 no
C81 C82 . 1.395(6) yes
C81 C83 . 1.495(6) yes
C82 H821 . 0.946 no
C83 F84 . 1.346(5) yes
C83 F85 . 1.342(5) yes
C83 F86 . 1.334(5) yes
C87 C88 . 1.399(6) yes
C87 C96 . 1.399(6) yes
C88 C89 . 1.392(6) yes
C88 H881 . 0.952 no
C89 C90 . 1.500(6) yes
C89 C94 . 1.389(6) yes
C90 F91 . 1.327(6) yes
C90 F92 . 1.332(6) yes
C90 F93 . 1.337(6) yes
C94 C95 . 1.391(6) yes
C94 H941 . 0.959 no
C95 C96 . 1.389(6) yes
C95 C97 . 1.507(6) yes
C96 H961 . 0.938 no
C97 F98 . 1.327(6) yes
C97 F99 . 1.290(6) yes
C97 F100 . 1.329(7) yes
C101 F102 . 1.311(7) yes
C101 F103 . 1.291(6) yes
C101 F104 . 1.310(6) yes
C105 C106 . 1.422(14) yes
C105 H1052 . 0.979 no
C105 H1051 . 0.959 no
C105 H1053 . 0.976 no
C106 C107 . 1.380(15) yes
C106 H1061 . 0.969 no
C106 H1062 . 0.957 no
C107 C107 2_566 1.50(2) yes
C107 H1071 . 0.958 no
C107 H1072 . 0.966 no
C2 H21 . 0.997 no
